data_7022898
loop_
_publ_author_name
'Pinkas, Ji\<r\'i'
'C\'isa\<rov\'a, Ivana'
'Kubi\<sta, Ji\<r\'i'
'Hor\'a\<cek, Michal'
'Lama\<c, Martin'

_publ_section_title
;
 Synthetic transformations of a pendant nitrile moiety in group 4
 metallocene complexes.
;
_journal_issue 19
_journal_name_full 'Dalton transactions (Cambridge, England : 2003)'
_journal_page_first 7101
_journal_page_last 7110
_journal_paper_doi 10.1039/c3dt50209k
_journal_volume 42
_journal_year 2013
_chemical_compound_source 'synthesized by the authors'
_chemical_formula_moiety 'C26 H34 Cl2 N Zr, C H4 O, Cl'
_chemical_formula_sum 'C27 H38 Cl3 N O Zr'
_chemical_formula_weight 590.15
_chemical_name_systematic
;
?
;
_space_group_IT_number 14
_symmetry_cell_setting monoclinic
_symmetry_space_group_name_Hall '-P 2yn'
_symmetry_space_group_name_H-M 'P 1 21/n 1'
_atom_sites_solution_hydrogens difmap
_atom_sites_solution_primary direct
_atom_sites_solution_secondary difmap
_audit_creation_method SHELXL-97
_cell_angle_alpha 90.00
_cell_angle_beta 90.074(2)
_cell_angle_gamma 90.00
_cell_formula_units_Z 4
_cell_length_a 8.3978(3)
_cell_length_b 14.4909(5)
_cell_length_c 22.8225(7)
_cell_measurement_reflns_used 9891
_cell_measurement_temperature 150(2)
_cell_measurement_theta_max 30.59
_cell_measurement_theta_min 2.27
_cell_volume 2777.31(16)
_computing_cell_refinement 'Bruker SAINT'
_computing_data_collection 'Bruker APEX2'
_computing_data_reduction 'Bruker SAINT'
_computing_structure_refinement 'SHELXL-97 (Sheldrick, 1997)'
_computing_structure_solution 'SHELXS-97 (Sheldrick, 1990)'
_diffrn_ambient_temperature 150(2)
_diffrn_measured_fraction_theta_full 1.000
_diffrn_measured_fraction_theta_max 1.000
_diffrn_measurement_device_type 'Bruker APEX-II CCD'
_diffrn_measurement_method '\f and \w scans'
_diffrn_radiation_monochromator graphite
_diffrn_radiation_source 'fine-focus sealed tube'
_diffrn_radiation_type MoK\a
_diffrn_radiation_wavelength 0.71073
_diffrn_reflns_av_R_equivalents 0.0317
_diffrn_reflns_av_sigmaI/netI 0.0240
_diffrn_reflns_limit_h_max 10
_diffrn_reflns_limit_h_min -10
_diffrn_reflns_limit_k_max 18
_diffrn_reflns_limit_k_min -18
_diffrn_reflns_limit_l_max 29
_diffrn_reflns_limit_l_min -29
_diffrn_reflns_number 35399
_diffrn_reflns_theta_full 27.50
_diffrn_reflns_theta_max 27.50
_diffrn_reflns_theta_min 1.66
_exptl_absorpt_coefficient_mu 0.704
_exptl_absorpt_correction_T_max 0.8861
_exptl_absorpt_correction_T_min 0.7464
_exptl_absorpt_correction_type gaussian
_exptl_crystal_colour colourless
_exptl_crystal_density_diffrn 1.411
_exptl_crystal_density_method 'not measured'
_exptl_crystal_description bar
_exptl_crystal_F_000 1224
_exptl_crystal_size_max 0.44
_exptl_crystal_size_mid 0.23
_exptl_crystal_size_min 0.18
_refine_diff_density_max 0.362
_refine_diff_density_min -0.270
_refine_diff_density_rms 0.057
_refine_ls_extinction_method none
_refine_ls_goodness_of_fit_ref 1.027
_refine_ls_hydrogen_treatment mixed
_refine_ls_matrix_type full
_refine_ls_number_parameters 318
_refine_ls_number_reflns 6359
_refine_ls_number_restraints 0
_refine_ls_restrained_S_all 1.027
_refine_ls_R_factor_all 0.0324
_refine_ls_R_factor_gt 0.0247
_refine_ls_shift/su_max 0.001
_refine_ls_shift/su_mean 0.000
_refine_ls_structure_factor_coef Fsqd
_refine_ls_weighting_details 'calc w=1/[\s^2^(Fo^2^)+(0.0253P)^2^+1.7297P] where P=(Fo^2^+2Fc^2^)/3'
_refine_ls_weighting_scheme calc
_refine_ls_wR_factor_gt 0.0572
_refine_ls_wR_factor_ref 0.0609
_reflns_number_gt 5522
_reflns_number_total 6359
_reflns_threshold_expression I>2\s(I)
_cod_data_source_file c3dt50209k.txt
_cod_data_source_block ccdc864585
_cod_original_sg_symbol_H-M 'P 21/n'
_cod_database_code 7022898

loop_
_symmetry_equiv_pos_as_xyz
'x, y, z'
'-x+1/2, y+1/2, -z+1/2'
'-x, -y, -z'
'x-1/2, -y-1/2, z-1/2'

loop_
_atom_site_label
_atom_site_type_symbol
_atom_site_fract_x
_atom_site_fract_y
_atom_site_fract_z
_atom_site_U_iso_or_equiv
_atom_site_adp_type
_atom_site_occupancy
_atom_site_symmetry_multiplicity
_atom_site_calc_flag
_atom_site_refinement_flags
Zr1 Zr 0.828821(18) 0.291378(10) 0.798096(6) 0.01415(5) Uani 1 1 d .
N1 N 1.35392(19) 0.09198(11) 0.98011(7) 0.0249(3) Uani 1 1 d .
H1N H 1.345(3) 0.0361(17) 0.9726(10) 0.037(6) Uiso 1 1 d .
H2N H 1.441(3) 0.1138(15) 0.9932(10) 0.037(6) Uiso 1 1 d .
C1 C 0.99412(18) 0.21319(11) 0.88206(7) 0.0150(3) Uani 1 1 d .
C2 C 1.0926(2) 0.27895(11) 0.85415(7) 0.0197(3) Uani 1 1 d .
H2 H 1.1877 0.2656 0.8333 0.024 Uiso 1 1 calc R
C3 C 1.0273(2) 0.36697(12) 0.86220(8) 0.0230(4) Uani 1 1 d .
H3 H 1.0705 0.4234 0.8482 0.028 Uiso 1 1 calc R
C4 C 0.8852(2) 0.35693(12) 0.89503(7) 0.0223(4) Uani 1 1 d .
H4 H 0.8155 0.4052 0.9066 0.027 Uiso 1 1 calc R
C5 C 0.8660(2) 0.26238(11) 0.90727(7) 0.0180(3) Uani 1 1 d .
H5 H 0.7809 0.2360 0.9289 0.022 Uiso 1 1 calc R
C6 C 1.03103(19) 0.11184(11) 0.89223(7) 0.0163(3) Uani 1 1 d .
C7 C 1.1687(2) 0.07790(12) 0.85405(8) 0.0252(4) Uani 1 1 d .
H7A H 1.1360 0.0785 0.8128 0.038 Uiso 1 1 calc R
H7B H 1.1974 0.0149 0.8655 0.038 Uiso 1 1 calc R
H7C H 1.2608 0.1186 0.8593 0.038 Uiso 1 1 calc R
C8 C 0.8848(2) 0.05035(12) 0.88168(8) 0.0258(4) Uani 1 1 d .
H8A H 0.7979 0.0701 0.9074 0.039 Uiso 1 1 calc R
H8B H 0.9123 -0.0140 0.8902 0.039 Uiso 1 1 calc R
H8C H 0.8511 0.0557 0.8407 0.039 Uiso 1 1 calc R
C9 C 1.07699(19) 0.09834(11) 0.95830(7) 0.0171(3) Uani 1 1 d .
H9A H 0.9904 0.1236 0.9829 0.021 Uiso 1 1 calc R
H9B H 1.0846 0.0314 0.9665 0.021 Uiso 1 1 calc R
C10 C 1.22948(19) 0.14300(11) 0.97562(7) 0.0177(3) Uani 1 1 d .
C11 C 1.24254(19) 0.24315(11) 0.98581(7) 0.0171(3) Uani 1 1 d .
C12 C 1.3806(2) 0.29030(12) 0.96978(8) 0.0233(4) Uani 1 1 d .
H12 H 1.4684 0.2575 0.9538 0.028 Uiso 1 1 calc R
C13 C 1.3894(2) 0.38481(13) 0.97714(9) 0.0288(4) Uani 1 1 d .
H13 H 1.4828 0.4171 0.9657 0.035 Uiso 1 1 calc R
C14 C 1.2618(2) 0.43283(13) 1.00125(8) 0.0287(4) Uani 1 1 d .
H14 H 1.2677 0.4979 1.0059 0.034 Uiso 1 1 calc R
C15 C 1.1267(2) 0.38586(12) 1.01843(8) 0.0254(4) Uani 1 1 d .
H15 H 1.0409 0.4186 1.0358 0.031 Uiso 1 1 calc R
C16 C 1.1155(2) 0.29152(12) 1.01051(7) 0.0200(3) Uani 1 1 d .
H16 H 1.0216 0.2597 1.0218 0.024 Uiso 1 1 calc R
C17 C 0.6350(2) 0.41852(11) 0.77543(7) 0.0209(3) Uani 1 1 d .
C18 C 0.6278(2) 0.35883(12) 0.72631(8) 0.0235(4) Uani 1 1 d .
C19 C 0.7762(2) 0.36165(13) 0.69786(7) 0.0258(4) Uani 1 1 d .
C20 C 0.8766(2) 0.42175(12) 0.72949(8) 0.0256(4) Uani 1 1 d .
C21 C 0.7871(2) 0.46006(12) 0.77662(8) 0.0231(4) Uani 1 1 d .
C22 C 0.8132(3) 0.31685(17) 0.63993(9) 0.0528(7) Uani 1 1 d .
H22A H 0.7677 0.2546 0.6391 0.079 Uiso 1 1 calc R
H22B H 0.9289 0.3131 0.6349 0.079 Uiso 1 1 calc R
H22C H 0.7671 0.3537 0.6081 0.079 Uiso 1 1 calc R
C23 C 1.0408(2) 0.44994(17) 0.71059(12) 0.0505(7) Uani 1 1 d .
H23A H 1.0988 0.3957 0.6964 0.076 Uiso 1 1 calc R
H23B H 1.0978 0.4769 0.7439 0.076 Uiso 1 1 calc R
H23C H 1.0329 0.4956 0.6791 0.076 Uiso 1 1 calc R
C24 C 0.8367(3) 0.54047(13) 0.81356(10) 0.0428(6) Uani 1 1 d .
H24A H 0.8062 0.5980 0.7940 0.064 Uiso 1 1 calc R
H24B H 0.9525 0.5392 0.8191 0.064 Uiso 1 1 calc R
H24C H 0.7841 0.5368 0.8518 0.064 Uiso 1 1 calc R
C25 C 0.4980(3) 0.44099(15) 0.81515(10) 0.0403(5) Uani 1 1 d .
H25A H 0.5385 0.4687 0.8514 0.061 Uiso 1 1 calc R
H25B H 0.4397 0.3843 0.8245 0.061 Uiso 1 1 calc R
H25C H 0.4265 0.4846 0.7955 0.061 Uiso 1 1 calc R
C26 C 0.4818(3) 0.30988(15) 0.70400(11) 0.0447(6) Uani 1 1 d .
H26A H 0.4249 0.3500 0.6765 0.067 Uiso 1 1 calc R
H26B H 0.4119 0.2948 0.7370 0.067 Uiso 1 1 calc R
H26C H 0.5134 0.2530 0.6840 0.067 Uiso 1 1 calc R
C27 C 0.6941(3) 0.36682(17) 0.10040(11) 0.0534(7) Uani 1 1 d .
H27A H 0.7386 0.3235 0.1290 0.080 Uiso 1 1 calc R
H27B H 0.5775 0.3650 0.1023 0.080 Uiso 1 1 calc R
H27C H 0.7313 0.4294 0.1093 0.080 Uiso 1 1 calc R
Cl1 Cl 0.97580(6) 0.18712(3) 0.734645(18) 0.02768(10) Uani 1 1 d .
Cl2 Cl 0.59282(5) 0.19913(3) 0.82176(2) 0.02706(10) Uani 1 1 d .
Cl3 Cl 0.68859(5) 0.12474(3) 0.035476(19) 0.02329(9) Uani 1 1 d .
O1 O 0.74384(18) 0.34188(10) 0.04408(7) 0.0358(3) Uani 1 1 d .
H1O H 0.725(3) 0.2906(16) 0.0410(10) 0.036(7) Uiso 1 1 d .

loop_
_atom_site_aniso_label
_atom_site_aniso_U_11
_atom_site_aniso_U_22
_atom_site_aniso_U_33
_atom_site_aniso_U_23
_atom_site_aniso_U_13
_atom_site_aniso_U_12
Zr1 0.01516(8) 0.01457(8) 0.01273(8) 0.00056(5) 0.00064(5) -0.00060(6)
N1 0.0200(8) 0.0177(8) 0.0369(9) -0.0005(6) -0.0076(7) 0.0023(6)
C1 0.0150(7) 0.0165(8) 0.0136(7) 0.0002(6) -0.0019(6) 0.0003(6)
C2 0.0157(8) 0.0220(9) 0.0214(8) 0.0026(6) -0.0029(6) -0.0035(7)
C3 0.0277(9) 0.0171(8) 0.0241(9) 0.0028(7) -0.0102(7) -0.0062(7)
C4 0.0323(10) 0.0181(8) 0.0167(8) -0.0048(6) -0.0065(7) 0.0069(7)
C5 0.0208(8) 0.0209(8) 0.0123(7) -0.0005(6) 0.0001(6) 0.0034(7)
C6 0.0156(8) 0.0144(8) 0.0189(8) -0.0006(6) 0.0000(6) 0.0011(6)
C7 0.0275(9) 0.0249(9) 0.0231(9) -0.0013(7) 0.0041(7) 0.0097(7)
C8 0.0250(9) 0.0173(8) 0.0350(10) -0.0026(7) -0.0060(7) -0.0019(7)
C9 0.0166(8) 0.0143(8) 0.0204(8) 0.0037(6) 0.0016(6) 0.0004(6)
C10 0.0176(8) 0.0196(8) 0.0158(8) 0.0034(6) 0.0011(6) 0.0015(6)
C11 0.0180(8) 0.0183(8) 0.0151(8) 0.0014(6) -0.0026(6) 0.0005(6)
C12 0.0180(8) 0.0240(9) 0.0279(9) 0.0001(7) 0.0003(7) -0.0005(7)
C13 0.0263(9) 0.0244(9) 0.0356(11) 0.0011(8) -0.0032(8) -0.0083(8)
C14 0.0355(11) 0.0190(9) 0.0315(10) -0.0037(7) -0.0081(8) -0.0012(8)
C15 0.0278(9) 0.0240(9) 0.0245(9) -0.0062(7) -0.0024(7) 0.0052(7)
C16 0.0204(8) 0.0232(8) 0.0163(8) 0.0006(6) -0.0008(6) 0.0011(7)
C17 0.0223(9) 0.0194(8) 0.0210(9) 0.0052(6) 0.0043(7) 0.0051(7)
C18 0.0247(9) 0.0208(9) 0.0251(9) 0.0047(7) -0.0076(7) 0.0034(7)
C19 0.0341(10) 0.0279(9) 0.0154(8) 0.0061(7) 0.0018(7) 0.0113(8)
C20 0.0208(9) 0.0260(9) 0.0301(10) 0.0156(7) 0.0052(7) 0.0039(7)
C21 0.0304(9) 0.0160(8) 0.0229(9) 0.0060(6) -0.0062(7) 0.0003(7)
C22 0.088(2) 0.0543(14) 0.0163(10) 0.0024(9) 0.0036(11) 0.0372(14)
C23 0.0249(11) 0.0521(14) 0.0745(17) 0.0371(13) 0.0151(11) 0.0014(10)
C24 0.0649(15) 0.0162(9) 0.0472(13) 0.0018(8) -0.0261(11) -0.0004(9)
C25 0.0417(12) 0.0342(11) 0.0452(13) 0.0115(9) 0.0241(10) 0.0157(10)
C26 0.0410(13) 0.0354(12) 0.0577(15) 0.0098(10) -0.0291(11) -0.0050(10)
C27 0.0729(18) 0.0454(14) 0.0419(14) -0.0059(11) 0.0172(12) 0.0011(13)
Cl1 0.0366(2) 0.0282(2) 0.0183(2) -0.00470(16) 0.00036(17) 0.01147(19)
Cl2 0.0217(2) 0.0284(2) 0.0311(2) 0.00754(18) -0.00226(17) -0.00896(17)
Cl3 0.0198(2) 0.0190(2) 0.0311(2) 0.00053(16) -0.00061(16) 0.00179(16)
O1 0.0400(9) 0.0256(8) 0.0418(9) -0.0050(6) 0.0170(7) -0.0046(7)

loop_
_atom_type_symbol
_atom_type_description
_atom_type_scat_dispersion_real
_atom_type_scat_dispersion_imag
_atom_type_scat_source
C C 0.0033 0.0016 'International Tables Vol C Tables 4.2.6.8 and 6.1.1.4'
H H 0.0000 0.0000 'International Tables Vol C Tables 4.2.6.8 and 6.1.1.4'
N N 0.0061 0.0033 'International Tables Vol C Tables 4.2.6.8 and 6.1.1.4'
O O 0.0106 0.0060 'International Tables Vol C Tables 4.2.6.8 and 6.1.1.4'
Cl Cl 0.1484 0.1585 'International Tables Vol C Tables 4.2.6.8 and 6.1.1.4'
Zr Zr -2.9673 0.5597 'International Tables Vol C Tables 4.2.6.8 and 6.1.1.4'

loop_
_geom_angle_atom_site_label_1
_geom_angle_atom_site_label_2
_geom_angle_atom_site_label_3
_geom_angle
Cl1 Zr1 Cl2 101.750(17)
Cl1 Zr1 C4 132.88(4)
Cl2 Zr1 C4 99.64(5)
Cl1 Zr1 C3 106.59(5)
Cl2 Zr1 C3 130.98(4)
C4 Zr1 C3 33.45(6)
Cl1 Zr1 C20 90.84(4)
Cl2 Zr1 C20 133.16(4)
C4 Zr1 C20 104.04(6)
C3 Zr1 C20 85.81(6)
Cl1 Zr1 C17 131.50(4)
Cl2 Zr1 C17 85.49(4)
C4 Zr1 C17 91.48(6)
C3 Zr1 C17 103.48(6)
C20 Zr1 C17 54.41(5)
Cl1 Zr1 C21 123.93(4)
Cl2 Zr1 C21 117.38(4)
C4 Zr1 C21 79.99(6)
C3 Zr1 C21 77.21(6)
C20 Zr1 C21 33.09(6)
C17 Zr1 C21 32.61(6)
Cl1 Zr1 C19 78.51(4)
Cl2 Zr1 C19 106.07(5)
C4 Zr1 C19 133.59(6)
C3 Zr1 C19 118.13(6)
C20 Zr1 C19 32.55(6)
C17 Zr1 C19 53.77(5)
C21 Zr1 C19 53.98(6)
Cl1 Zr1 C5 114.76(4)
Cl2 Zr1 C5 78.03(4)
C4 Zr1 C5 32.64(5)
C3 Zr1 C5 54.00(6)
C20 Zr1 C5 136.22(6)
C17 Zr1 C5 113.66(5)
C21 Zr1 C5 111.57(5)
C19 Zr1 C5 165.43(6)
Cl1 Zr1 C18 101.08(4)
Cl2 Zr1 C18 79.37(4)
C4 Zr1 C18 123.96(6)
C3 Zr1 C18 131.04(6)
C20 Zr1 C18 53.88(6)
C17 Zr1 C18 32.53(6)
C21 Zr1 C18 53.84(6)
C19 Zr1 C18 32.09(6)
C5 Zr1 C18 140.67(6)
Cl1 Zr1 C2 79.31(4)
Cl2 Zr1 C2 123.38(4)
C4 Zr1 C2 53.95(6)
C3 Zr1 C2 32.24(5)
C20 Zr1 C2 103.16(6)
C17 Zr1 C2 135.54(6)
C21 Zr1 C2 106.58(6)
C19 Zr1 C2 128.79(6)
C5 Zr1 C2 52.77(5)
C18 Zr1 C2 156.94(6)
Cl1 Zr1 C1 84.15(4)
Cl2 Zr1 C1 91.76(4)
C4 Zr1 C1 53.63(5)
C3 Zr1 C1 53.35(5)
C20 Zr1 C1 134.65(6)
C17 Zr1 C1 144.07(5)
C21 Zr1 C1 129.44(5)
C19 Zr1 C1 157.22(5)
C5 Zr1 C1 31.71(5)
C18 Zr1 C1 170.43(5)
C2 Zr1 C1 31.62(5)
C10 N1 H1N 118.3(16)
C10 N1 H2N 120.7(15)
H1N N1 H2N 121(2)
C5 C1 C2 106.82(14)
C5 C1 C6 125.50(14)
C2 C1 C6 126.96(14)
C5 C1 Zr1 71.16(9)
C2 C1 Zr1 71.87(9)
C6 C1 Zr1 129.59(10)
C3 C2 C1 108.98(15)
C3 C2 Zr1 70.32(9)
C1 C2 Zr1 76.51(9)
C3 C2 H2 125.5
C1 C2 H2 125.5
Zr1 C2 H2 119.4
C2 C3 C4 107.82(15)
C2 C3 Zr1 77.44(10)
C4 C3 Zr1 72.53(10)
C2 C3 H3 126.1
C4 C3 H3 126.1
Zr1 C3 H3 116.1
C5 C4 C3 107.54(15)
C5 C4 Zr1 77.30(9)
C3 C4 Zr1 74.02(10)
C5 C4 H4 126.2
C3 C4 H4 126.2
Zr1 C4 H4 114.8
C4 C5 C1 108.83(15)
C4 C5 Zr1 70.06(9)
C1 C5 Zr1 77.14(9)
C4 C5 H5 125.6
C1 C5 H5 125.6
Zr1 C5 H5 119.0
C1 C6 C7 112.21(13)
C1 C6 C8 111.97(13)
C7 C6 C8 109.18(14)
C1 C6 C9 108.51(13)
C7 C6 C9 108.81(13)
C8 C6 C9 105.91(13)
C6 C7 H7A 109.5
C6 C7 H7B 109.5
H7A C7 H7B 109.5
C6 C7 H7C 109.5
H7A C7 H7C 109.5
H7B C7 H7C 109.5
C6 C8 H8A 109.5
C6 C8 H8B 109.5
H8A C8 H8B 109.5
C6 C8 H8C 109.5
H8A C8 H8C 109.5
H8B C8 H8C 109.5
C10 C9 C6 114.33(13)
C10 C9 H9A 108.7
C6 C9 H9A 108.7
C10 C9 H9B 108.7
C6 C9 H9B 108.7
H9A C9 H9B 107.6
N1 C10 C11 119.60(16)
N1 C10 C9 118.09(16)
C11 C10 C9 122.28(14)
C12 C11 C16 119.72(16)
C12 C11 C10 120.18(15)
C16 C11 C10 120.09(15)
C13 C12 C11 119.88(17)
C13 C12 H12 120.1
C11 C12 H12 120.1
C12 C13 C14 120.16(17)
C12 C13 H13 119.9
C14 C13 H13 119.9
C15 C14 C13 119.96(17)
C15 C14 H14 120.0
C13 C14 H14 120.0
C14 C15 C16 120.41(17)
C14 C15 H15 119.8
C16 C15 H15 119.8
C15 C16 C11 119.85(16)
C15 C16 H16 120.1
C11 C16 H16 120.1
C21 C17 C18 108.25(15)
C21 C17 C25 126.12(18)
C18 C17 C25 125.32(18)
C21 C17 Zr1 73.91(10)
C18 C17 Zr1 75.06(9)
C25 C17 Zr1 122.11(12)
C19 C18 C17 108.09(16)
C19 C18 C26 125.40(18)
C17 C18 C26 126.12(18)
C19 C18 Zr1 73.81(10)
C17 C18 Zr1 72.40(9)
C26 C18 Zr1 125.18(12)
C18 C19 C20 108.11(16)
C18 C19 C22 125.2(2)
C20 C19 C22 126.28(19)
C18 C19 Zr1 74.10(10)
C20 C19 Zr1 71.55(10)
C22 C19 Zr1 125.56(13)
C19 C20 C21 108.15(15)
C19 C20 C23 124.70(19)
C21 C20 C23 126.6(2)
C19 C20 Zr1 75.90(10)
C21 C20 Zr1 74.64(9)
C23 C20 Zr1 122.43(13)
C17 C21 C20 107.29(16)
C17 C21 C24 126.43(18)
C20 C21 C24 125.54(18)
C17 C21 Zr1 73.48(9)
C20 C21 Zr1 72.27(9)
C24 C21 Zr1 127.41(12)
C19 C22 H22A 109.5
C19 C22 H22B 109.5
H22A C22 H22B 109.5
C19 C22 H22C 109.5
H22A C22 H22C 109.5
H22B C22 H22C 109.5
C20 C23 H23A 109.5
C20 C23 H23B 109.5
H23A C23 H23B 109.5
C20 C23 H23C 109.5
H23A C23 H23C 109.5
H23B C23 H23C 109.5
C21 C24 H24A 109.5
C21 C24 H24B 109.5
H24A C24 H24B 109.5
C21 C24 H24C 109.5
H24A C24 H24C 109.5
H24B C24 H24C 109.5
C17 C25 H25A 109.5
C17 C25 H25B 109.5
H25A C25 H25B 109.5
C17 C25 H25C 109.5
H25A C25 H25C 109.5
H25B C25 H25C 109.5
C18 C26 H26A 109.5
C18 C26 H26B 109.5
H26A C26 H26B 109.5
C18 C26 H26C 109.5
H26A C26 H26C 109.5
H26B C26 H26C 109.5
O1 C27 H27A 109.5
O1 C27 H27B 109.5
H27A C27 H27B 109.5
O1 C27 H27C 109.5
H27A C27 H27C 109.5
H27B C27 H27C 109.5
C27 O1 H1O 105.9(18)

loop_
_geom_bond_atom_site_label_1
_geom_bond_atom_site_label_2
_geom_bond_distance
Zr1 Cl1 2.4306(4)
Zr1 Cl2 2.4513(4)
Zr1 C4 2.4530(16)
Zr1 C3 2.4722(17)
Zr1 C20 2.4866(17)
Zr1 C17 2.5118(16)
Zr1 C21 2.5174(17)
Zr1 C19 2.5423(17)
Zr1 C5 2.5456(16)
Zr1 C18 2.5461(17)
Zr1 C2 2.5628(17)
Zr1 C1 2.6222(15)
N1 C10 1.284(2)
N1 H1N 0.83(2)
N1 H2N 0.85(2)
C1 C5 1.414(2)
C1 C2 1.414(2)
C1 C6 1.519(2)
C2 C3 1.401(2)
C2 H2 0.9500
C3 C4 1.417(3)
C3 H3 0.9500
C4 C5 1.408(2)
C4 H4 0.9500
C5 H5 0.9500
C6 C7 1.530(2)
C6 C8 1.536(2)
C6 C9 1.568(2)
C7 H7A 0.9800
C7 H7B 0.9800
C7 H7C 0.9800
C8 H8A 0.9800
C8 H8B 0.9800
C8 H8C 0.9800
C9 C10 1.488(2)
C9 H9A 0.9900
C9 H9B 0.9900
C10 C11 1.474(2)
C11 C12 1.395(2)
C11 C16 1.396(2)
C12 C13 1.382(3)
C12 H12 0.9500
C13 C14 1.392(3)
C13 H13 0.9500
C14 C15 1.381(3)
C14 H14 0.9500
C15 C16 1.382(2)
C15 H15 0.9500
C16 H16 0.9500
C17 C21 1.412(2)
C17 C18 1.417(2)
C17 C25 1.501(2)
C18 C19 1.406(3)
C18 C26 1.505(3)
C19 C20 1.410(3)
C19 C22 1.506(3)
C20 C21 1.425(3)
C20 C23 1.502(3)
C21 C24 1.497(3)
C22 H22A 0.9800
C22 H22B 0.9800
C22 H22C 0.9800
C23 H23A 0.9800
C23 H23B 0.9800
C23 H23C 0.9800
C24 H24A 0.9800
C24 H24B 0.9800
C24 H24C 0.9800
C25 H25A 0.9800
C25 H25B 0.9800
C25 H25C 0.9800
C26 H26A 0.9800
C26 H26B 0.9800
C26 H26C 0.9800
C27 O1 1.400(3)
C27 H27A 0.9800
C27 H27B 0.9800
C27 H27C 0.9800
O1 H1O 0.76(2)

loop_
_geom_hbond_atom_site_label_D
_geom_hbond_atom_site_label_H
_geom_hbond_atom_site_label_A
_geom_hbond_distance_DH
_geom_hbond_distance_HA
_geom_hbond_distance_DA
_geom_hbond_angle_DHA
_geom_hbond_site_symmetry_A
N1 H1N Cl3 0.83(2) 2.36(2) 3.1805(17) 172(2) 3_756
N1 H2N Cl3 0.85(2) 2.30(2) 3.1164(17) 162(2) 1_656
O1 H1O Cl3 0.76(2) 2.43(2) 3.1867(16) 175(2) .

loop_
_geom_torsion_atom_site_label_1
_geom_torsion_atom_site_label_2
_geom_torsion_atom_site_label_3
_geom_torsion_atom_site_label_4
_geom_torsion
Cl1 Zr1 C1 C5 -165.22(10)
Cl2 Zr1 C1 C5 -63.59(9)
C4 Zr1 C1 C5 37.10(10)
C3 Zr1 C1 C5 79.06(11)
C20 Zr1 C1 C5 109.39(11)
C17 Zr1 C1 C5 21.17(14)
C21 Zr1 C1 C5 64.81(12)
C19 Zr1 C1 C5 154.35(14)
C18 Zr1 C1 C5 -41.6(4)
C2 Zr1 C1 C5 115.69(14)
Cl1 Zr1 C1 C2 79.09(9)
Cl2 Zr1 C1 C2 -179.28(9)
C4 Zr1 C1 C2 -78.59(11)
C3 Zr1 C1 C2 -36.63(10)
C20 Zr1 C1 C2 -6.30(13)
C17 Zr1 C1 C2 -94.52(12)
C21 Zr1 C1 C2 -50.88(12)
C19 Zr1 C1 C2 38.66(19)
C5 Zr1 C1 C2 -115.69(14)
C18 Zr1 C1 C2 -157.3(3)
Cl1 Zr1 C1 C6 -44.29(13)
Cl2 Zr1 C1 C6 57.34(13)
C4 Zr1 C1 C6 158.03(16)
C3 Zr1 C1 C6 -160.02(16)
C20 Zr1 C1 C6 -129.68(13)
C17 Zr1 C1 C6 142.09(12)
C21 Zr1 C1 C6 -174.26(12)
C19 Zr1 C1 C6 -84.7(2)
C5 Zr1 C1 C6 120.93(18)
C18 Zr1 C1 C6 79.3(4)
C2 Zr1 C1 C6 -123.38(18)
C5 C1 C2 C3 0.34(19)
C6 C1 C2 C3 -170.31(15)
Zr1 C1 C2 C3 63.34(12)
C5 C1 C2 Zr1 -63.00(11)
C6 C1 C2 Zr1 126.35(16)
Cl1 Zr1 C2 C3 147.58(10)
Cl2 Zr1 C2 C3 -115.31(10)
C4 Zr1 C2 C3 -38.70(10)
C20 Zr1 C2 C3 59.23(11)
C17 Zr1 C2 C3 7.19(13)
C21 Zr1 C2 C3 25.13(11)
C19 Zr1 C2 C3 81.91(12)
C5 Zr1 C2 C3 -79.67(11)
C18 Zr1 C2 C3 54.39(19)
C1 Zr1 C2 C3 -116.17(15)
Cl1 Zr1 C2 C1 -96.25(9)
Cl2 Zr1 C2 C1 0.86(11)
C4 Zr1 C2 C1 77.48(10)
C3 Zr1 C2 C1 116.17(15)
C20 Zr1 C2 C1 175.40(10)
C17 Zr1 C2 C1 123.36(10)
C21 Zr1 C2 C1 141.31(9)
C19 Zr1 C2 C1 -161.92(9)
C5 Zr1 C2 C1 36.50(9)
C18 Zr1 C2 C1 170.57(13)
C1 C2 C3 C4 -0.59(19)
Zr1 C2 C3 C4 66.76(12)
C1 C2 C3 Zr1 -67.35(12)
Cl1 Zr1 C3 C2 -33.35(10)
Cl2 Zr1 C3 C2 89.36(11)
C4 Zr1 C3 C2 113.50(14)
C20 Zr1 C3 C2 -122.98(11)
C17 Zr1 C3 C2 -174.83(10)
C21 Zr1 C3 C2 -155.33(11)
C19 Zr1 C3 C2 -118.96(10)
C5 Zr1 C3 C2 75.54(10)
C18 Zr1 C3 C2 -155.03(10)
C1 Zr1 C3 C2 35.91(9)
Cl1 Zr1 C3 C4 -146.85(9)
Cl2 Zr1 C3 C4 -24.14(12)
C20 Zr1 C3 C4 123.52(10)
C17 Zr1 C3 C4 71.67(10)
C21 Zr1 C3 C4 91.17(10)
C19 Zr1 C3 C4 127.54(10)
C5 Zr1 C3 C4 -37.96(9)
C18 Zr1 C3 C4 91.47(11)
C2 Zr1 C3 C4 -113.50(14)
C1 Zr1 C3 C4 -77.59(10)
C2 C3 C4 C5 0.62(19)
Zr1 C3 C4 C5 70.71(12)
C2 C3 C4 Zr1 -70.09(12)
Cl1 Zr1 C4 C5 -67.04(12)
Cl2 Zr1 C4 C5 49.05(10)
C3 Zr1 C4 C5 -112.70(14)
C20 Zr1 C4 C5 -171.69(10)
C17 Zr1 C4 C5 134.73(10)
C21 Zr1 C4 C5 165.39(11)
C19 Zr1 C4 C5 172.39(10)
C18 Zr1 C4 C5 132.66(10)
C2 Zr1 C4 C5 -75.47(10)
C1 Zr1 C4 C5 -36.00(9)
Cl1 Zr1 C4 C3 45.67(12)
Cl2 Zr1 C4 C3 161.75(9)
C20 Zr1 C4 C3 -58.99(11)
C17 Zr1 C4 C3 -112.57(10)
C21 Zr1 C4 C3 -81.90(10)
C19 Zr1 C4 C3 -74.91(12)
C5 Zr1 C4 C3 112.70(14)
C18 Zr1 C4 C3 -114.64(10)
C2 Zr1 C4 C3 37.23(9)
C1 Zr1 C4 C3 76.71(10)
C3 C4 C5 C1 -0.41(19)
Zr1 C4 C5 C1 68.04(12)
C3 C4 C5 Zr1 -68.45(12)
C2 C1 C5 C4 0.05(18)
C6 C1 C5 C4 170.87(15)
Zr1 C1 C5 C4 -63.42(11)
C2 C1 C5 Zr1 63.47(11)
C6 C1 C5 Zr1 -125.71(15)
Cl1 Zr1 C5 C4 132.01(9)
Cl2 Zr1 C5 C4 -130.43(10)
C3 Zr1 C5 C4 38.94(10)
C20 Zr1 C5 C4 11.69(14)
C17 Zr1 C5 C4 -50.84(12)
C21 Zr1 C5 C4 -15.49(12)
C19 Zr1 C5 C4 -22.4(3)
C18 Zr1 C5 C4 -74.25(13)
C2 Zr1 C5 C4 79.39(11)
C1 Zr1 C5 C4 115.79(15)
Cl1 Zr1 C5 C1 16.23(10)
Cl2 Zr1 C5 C1 113.78(9)
C4 Zr1 C5 C1 -115.79(15)
C3 Zr1 C5 C1 -76.84(10)
C20 Zr1 C5 C1 -104.09(11)
C17 Zr1 C5 C1 -166.62(9)
C21 Zr1 C5 C1 -131.28(10)
C19 Zr1 C5 C1 -138.2(2)
C18 Zr1 C5 C1 169.96(9)
C2 Zr1 C5 C1 -36.40(9)
C5 C1 C6 C7 174.73(15)
C2 C1 C6 C7 -16.3(2)
Zr1 C1 C6 C7 80.43(17)
C5 C1 C6 C8 51.5(2)
C2 C1 C6 C8 -139.48(17)
Zr1 C1 C6 C8 -42.76(19)
C5 C1 C6 C9 -65.00(19)
C2 C1 C6 C9 103.98(18)
Zr1 C1 C6 C9 -159.30(10)
C1 C6 C9 C10 -67.17(17)
C7 C6 C9 C10 55.19(18)
C8 C6 C9 C10 172.45(13)
C6 C9 C10 N1 -101.02(18)
C6 C9 C10 C11 77.03(19)
N1 C10 C11 C12 34.2(2)
C9 C10 C11 C12 -143.86(16)
N1 C10 C11 C16 -147.08(17)
C9 C10 C11 C16 34.9(2)
C16 C11 C12 C13 -1.5(3)
C10 C11 C12 C13 177.22(16)
C11 C12 C13 C14 0.9(3)
C12 C13 C14 C15 0.7(3)
C13 C14 C15 C16 -1.6(3)
C14 C15 C16 C11 1.0(3)
C12 C11 C16 C15 0.6(2)
C10 C11 C16 C15 -178.17(15)
Cl1 Zr1 C17 C21 -90.01(11)
Cl2 Zr1 C17 C21 168.28(10)
C4 Zr1 C17 C21 68.72(11)
C3 Zr1 C17 C21 37.16(11)
C20 Zr1 C17 C21 -37.53(10)
C19 Zr1 C17 C21 -78.02(11)
C5 Zr1 C17 C21 93.45(11)
C18 Zr1 C17 C21 -114.47(14)
C2 Zr1 C17 C21 33.22(13)
C1 Zr1 C17 C21 81.49(13)
Cl1 Zr1 C17 C18 24.46(12)
Cl2 Zr1 C17 C18 -77.25(10)
C4 Zr1 C17 C18 -176.81(11)
C3 Zr1 C17 C18 151.63(10)
C20 Zr1 C17 C18 76.94(11)
C21 Zr1 C17 C18 114.47(14)
C19 Zr1 C17 C18 36.46(10)
C5 Zr1 C17 C18 -152.08(10)
C2 Zr1 C17 C18 147.70(10)
C1 Zr1 C17 C18 -164.03(10)
Cl1 Zr1 C17 C25 147.08(14)
Cl2 Zr1 C17 C25 45.36(16)
C4 Zr1 C17 C25 -54.20(17)
C3 Zr1 C17 C25 -85.76(17)
C20 Zr1 C17 C25 -160.45(19)
C21 Zr1 C17 C25 -122.9(2)
C19 Zr1 C17 C25 159.07(19)
C5 Zr1 C17 C25 -29.46(18)
C18 Zr1 C17 C25 122.6(2)
C2 Zr1 C17 C25 -89.69(17)
C1 Zr1 C17 C25 -41.4(2)
C21 C17 C18 C19 1.34(19)
C25 C17 C18 C19 175.26(17)
Zr1 C17 C18 C19 -65.71(12)
C21 C17 C18 C26 -171.83(17)
C25 C17 C18 C26 2.1(3)
Zr1 C17 C18 C26 121.12(18)
C21 C17 C18 Zr1 67.05(12)
C25 C17 C18 Zr1 -119.03(17)
Cl1 Zr1 C18 C19 -46.03(11)
Cl2 Zr1 C18 C19 -146.07(11)
C4 Zr1 C18 C19 119.40(11)
C3 Zr1 C18 C19 77.77(13)
C20 Zr1 C18 C19 36.84(11)
C17 Zr1 C18 C19 115.55(15)
C21 Zr1 C18 C19 78.13(12)
C5 Zr1 C18 C19 158.15(11)
C2 Zr1 C18 C19 42.7(2)
C1 Zr1 C18 C19 -168.4(3)
Cl1 Zr1 C18 C17 -161.58(9)
Cl2 Zr1 C18 C17 98.38(10)
C4 Zr1 C18 C17 3.85(13)
C3 Zr1 C18 C17 -37.78(13)
C20 Zr1 C18 C17 -78.72(11)
C21 Zr1 C18 C17 -37.42(10)
C19 Zr1 C18 C17 -115.55(15)
C5 Zr1 C18 C17 42.59(14)
C2 Zr1 C18 C17 -72.88(18)
C1 Zr1 C18 C17 76.0(3)
Cl1 Zr1 C18 C26 76.21(18)
Cl2 Zr1 C18 C26 -23.83(17)
C4 Zr1 C18 C26 -118.37(17)
C3 Zr1 C18 C26 -160.00(16)
C20 Zr1 C18 C26 159.1(2)
C17 Zr1 C18 C26 -122.2(2)
C21 Zr1 C18 C26 -159.6(2)
C19 Zr1 C18 C26 122.2(2)
C5 Zr1 C18 C26 -79.6(2)
C2 Zr1 C18 C26 164.90(17)
C1 Zr1 C18 C26 -46.2(4)
C17 C18 C19 C20 0.85(19)
C26 C18 C19 C20 174.08(17)
Zr1 C18 C19 C20 -63.94(12)
C17 C18 C19 C22 -172.59(17)
C26 C18 C19 C22 0.6(3)
Zr1 C18 C19 C22 122.63(18)
C17 C18 C19 Zr1 64.78(12)
C26 C18 C19 Zr1 -121.98(18)
Cl1 Zr1 C19 C18 133.89(11)
Cl2 Zr1 C19 C18 34.82(11)
C4 Zr1 C19 C18 -86.19(13)
C3 Zr1 C19 C18 -123.30(11)
C20 Zr1 C19 C18 -115.84(15)
C17 Zr1 C19 C18 -36.98(10)
C21 Zr1 C19 C18 -77.66(11)
C5 Zr1 C19 C18 -69.7(3)
C2 Zr1 C19 C18 -160.09(10)
C1 Zr1 C19 C18 175.06(12)
Cl1 Zr1 C19 C20 -110.28(10)
Cl2 Zr1 C19 C20 150.65(9)
C4 Zr1 C19 C20 29.65(14)
C3 Zr1 C19 C20 -7.47(12)
C17 Zr1 C19 C20 78.86(11)
C21 Zr1 C19 C20 38.18(10)
C5 Zr1 C19 C20 46.2(3)
C18 Zr1 C19 C20 115.84(15)
C2 Zr1 C19 C20 -44.25(13)
C1 Zr1 C19 C20 -69.10(18)
Cl1 Zr1 C19 C22 11.61(19)
Cl2 Zr1 C19 C22 -87.5(2)
C4 Zr1 C19 C22 151.54(19)
C3 Zr1 C19 C22 114.4(2)
C20 Zr1 C19 C22 121.9(2)
C17 Zr1 C19 C22 -159.2(2)
C21 Zr1 C19 C22 160.1(2)
C5 Zr1 C19 C22 168.0(2)
C18 Zr1 C19 C22 -122.3(2)
C2 Zr1 C19 C22 77.6(2)
C1 Zr1 C19 C22 52.8(3)
C18 C19 C20 C21 -2.69(19)
C22 C19 C20 C21 170.66(17)
Zr1 C19 C20 C21 -68.30(12)
C18 C19 C20 C23 -174.49(17)
C22 C19 C20 C23 -1.1(3)
Zr1 C19 C20 C23 119.90(18)
C18 C19 C20 Zr1 65.61(12)
C22 C19 C20 Zr1 -121.04(18)
Cl1 Zr1 C20 C19 66.83(10)
Cl2 Zr1 C20 C19 -40.21(13)
C4 Zr1 C20 C19 -158.33(10)
C3 Zr1 C20 C19 173.40(11)
C17 Zr1 C20 C19 -76.73(11)
C21 Zr1 C20 C19 -113.70(15)
C5 Zr1 C20 C19 -164.80(10)
C18 Zr1 C20 C19 -36.30(10)
C2 Zr1 C20 C19 146.04(10)
C1 Zr1 C20 C19 149.43(10)
Cl1 Zr1 C20 C21 -179.47(10)
Cl2 Zr1 C20 C21 73.49(12)
C4 Zr1 C20 C21 -44.62(12)
C3 Zr1 C20 C21 -72.89(11)
C17 Zr1 C20 C21 36.97(10)
C19 Zr1 C20 C21 113.70(15)
C5 Zr1 C20 C21 -51.09(14)
C18 Zr1 C20 C21 77.40(11)
C2 Zr1 C20 C21 -100.25(11)
C1 Zr1 C20 C21 -96.87(11)
Cl1 Zr1 C20 C23 -55.58(18)
Cl2 Zr1 C20 C23 -162.62(16)
C4 Zr1 C20 C23 79.27(19)
C3 Zr1 C20 C23 51.00(19)
C17 Zr1 C20 C23 160.9(2)
C21 Zr1 C20 C23 123.9(2)
C19 Zr1 C20 C23 -122.4(2)
C5 Zr1 C20 C23 72.8(2)
C18 Zr1 C20 C23 -158.7(2)
C2 Zr1 C20 C23 23.64(19)
C1 Zr1 C20 C23 27.0(2)
C18 C17 C21 C20 -2.97(19)
C25 C17 C21 C20 -176.83(17)
Zr1 C17 C21 C20 64.85(12)
C18 C17 C21 C24 167.53(17)
C25 C17 C21 C24 -6.3(3)
Zr1 C17 C21 C24 -124.65(18)
C18 C17 C21 Zr1 -67.82(12)
C25 C17 C21 Zr1 118.32(18)
C19 C20 C21 C17 3.50(19)
C23 C20 C21 C17 175.09(17)
Zr1 C20 C21 C17 -65.65(12)
C19 C20 C21 C24 -167.11(17)
C23 C20 C21 C24 4.5(3)
Zr1 C20 C21 C24 123.74(17)
C19 C20 C21 Zr1 69.15(12)
C23 C20 C21 Zr1 -119.25(19)
Cl1 Zr1 C21 C17 115.49(9)
Cl2 Zr1 C21 C17 -13.19(11)
C4 Zr1 C21 C17 -108.94(11)
C3 Zr1 C21 C17 -142.96(11)
C20 Zr1 C21 C17 114.85(15)
C19 Zr1 C21 C17 77.32(11)
C5 Zr1 C21 C17 -100.52(10)
C18 Zr1 C21 C17 37.32(10)
C2 Zr1 C21 C17 -156.40(10)
C1 Zr1 C21 C17 -131.28(10)
Cl1 Zr1 C21 C20 0.64(12)
Cl2 Zr1 C21 C20 -128.04(10)
C4 Zr1 C21 C20 136.21(12)
C3 Zr1 C21 C20 102.19(11)
C17 Zr1 C21 C20 -114.85(15)
C19 Zr1 C21 C20 -37.53(11)
C5 Zr1 C21 C20 144.62(11)
C18 Zr1 C21 C20 -77.53(12)
C2 Zr1 C21 C20 88.75(11)
C1 Zr1 C21 C20 113.87(11)
Cl1 Zr1 C21 C24 -120.94(17)
Cl2 Zr1 C21 C24 110.38(17)
C4 Zr1 C21 C24 14.63(18)
C3 Zr1 C21 C24 -19.39(18)
C20 Zr1 C21 C24 -121.6(2)
C17 Zr1 C21 C24 123.6(2)
C19 Zr1 C21 C24 -159.1(2)
C5 Zr1 C21 C24 23.05(19)
C18 Zr1 C21 C24 160.9(2)
C2 Zr1 C21 C24 -32.83(19)
C1 Zr1 C21 C24 -7.7(2)
